data_7160065
loop_
_publ_author_name
'Liu, Huaqing'
'Yan, Qinqin'
'Zeng, Yanzhao'
'Hou, Xinyi'
'Wang, Ying'
'Li, Lijun'
'Li, Zejiang'

_publ_section_title
;
 Metal-free nitro/azido cyclization of 1-acryloyl-2-cyanoindoles to access
 NO<sub>2</sub>/N<sub>3</sub>-featuring pyrrolo[1,2-<i>a</i>]
 indolediones.
;
_journal_issue 32
_journal_name_full 'Organic &amp; biomolecular chemistry'
_journal_page_first 6490
_journal_page_last 6494
_journal_paper_doi 10.1039/d4ob01001a
_journal_volume 22
_journal_year 2024
_chemical_formula_moiety 'C19 H13 Cl N2 O4'
_chemical_formula_sum 'C19 H13 Cl N2 O4'
_chemical_formula_weight 368.779
_space_group_crystal_system triclinic
_space_group_IT_number 2
_space_group_name_Hall '-P 1'
_space_group_name_H-M_alt 'P -1'
_symmetry_Int_Tables_number 2
_atom_sites_solution_primary iterative
_audit_creation_date 2024-06-08
_audit_creation_method
;
Olex2 1.5
(compiled 2024.02.16 svn.r378c4104 for OlexSys, GUI svn.r6928)
;
_audit_update_record
;
2024-06-11 deposited with the CCDC.	2024-07-22 downloaded from the CCDC.
;
_cell_angle_alpha 89.79(3)
_cell_angle_beta 89.93(3)
_cell_angle_gamma 89.86(3)
_cell_formula_units_Z 8
_cell_length_a 10.670(9)
_cell_length_b 10.941(10)
_cell_length_c 28.681(19)
_cell_measurement_reflns_used 3784
_cell_measurement_temperature 299.00
_cell_measurement_theta_max 21.073
_cell_measurement_theta_min 2.378
_cell_volume 3348(5)
_computing_cell_refinement 'SAINT V8.40B (?, 2016)'
_computing_data_reduction 'SAINT V8.40B (?, 2016)'
_computing_molecular_graphics 'Olex2 1.5 (Dolomanov et al., 2009)'
_computing_publication_material 'Olex2 1.5 (Dolomanov et al., 2009)'
_computing_structure_refinement 'olex2.refine 1.5 (Bourhis et al., 2015)'
_computing_structure_solution 'olex2.solve 1.5 (Bourhis et al., 2015)'
_diffrn_ambient_temperature 299.00
_diffrn_measured_fraction_theta_full 0.9820
_diffrn_measured_fraction_theta_max 0.9820
_diffrn_radiation_type 'Mo K\a'
_diffrn_radiation_wavelength 0.71073
_diffrn_reflns_av_R_equivalents 0.0722
_diffrn_reflns_av_unetI/netI 0.0748
_diffrn_reflns_Laue_measured_fraction_full 0.9820
_diffrn_reflns_Laue_measured_fraction_max 0.9820
_diffrn_reflns_limit_h_max 10
_diffrn_reflns_limit_h_min -10
_diffrn_reflns_limit_k_max 11
_diffrn_reflns_limit_k_min -11
_diffrn_reflns_limit_l_max 29
_diffrn_reflns_limit_l_min -29
_diffrn_reflns_number 23978
_diffrn_reflns_point_group_measured_fraction_full 0.9820
_diffrn_reflns_point_group_measured_fraction_max 0.9820
_diffrn_reflns_theta_full 21.3239
_diffrn_reflns_theta_max 21.32
_diffrn_reflns_theta_min 1.91
_diffrn_source_current 1.4
_diffrn_source_power 0.07
_diffrn_source_voltage 50.0
_exptl_absorpt_coefficient_mu 0.257
_exptl_absorpt_correction_T_max 0.7446
_exptl_absorpt_correction_T_min 0.5774
_exptl_absorpt_correction_type multi-scan
_exptl_absorpt_process_details
;
SADABS-2016/2 (Bruker,2016/2) was used for absorption correction.
wR2(int) was 0.1144 before and 0.0653 after correction.
The Ratio of minimum to maximum transmission is 0.7754.
The \l/2 correction factor is Not present.
;
_exptl_crystal_density_diffrn 1.463
_exptl_crystal_F_000 1522.195
_refine_diff_density_max 0.3929
_refine_diff_density_min -0.5351
_refine_diff_density_rms 0.0948
_refine_ls_d_res_high 0.9772
_refine_ls_d_res_low 10.6700
_refine_ls_goodness_of_fit_ref 1.1272
_refine_ls_hydrogen_treatment constr
_refine_ls_matrix_type full
_refine_ls_number_constraints 92
_refine_ls_number_parameters 941
_refine_ls_number_reflns 7374
_refine_ls_number_restraints 0
_refine_ls_restrained_S_all 1.1272
_refine_ls_R_factor_all 0.1044
_refine_ls_R_factor_gt 0.0556
_refine_ls_shift/su_max 0.0008
_refine_ls_shift/su_mean 0.0002
_refine_ls_structure_factor_coef Fsqd
_refine_ls_weighting_details 'w=1/[\s^2^(Fo^2^)+(0.0447P)^2^+0.6467P] where P=(Fo^2^+2Fc^2^)/3'
_refine_ls_weighting_scheme calc
_refine_ls_wR_factor_gt 0.1088
_refine_ls_wR_factor_ref 0.1370
_reflns_Friedel_coverage 0.0
_reflns_limit_h_max 10
_reflns_limit_h_min -10
_reflns_limit_k_max 11
_reflns_limit_k_min -11
_reflns_limit_l_max 29
_reflns_limit_l_min 0
_reflns_number_gt 4594
_reflns_number_total 7374
_reflns_threshold_expression I>=2u(I)
_cod_data_source_file d4ob01001a2.cif
_cod_data_source_block mo_052906
_cod_depositor_comments 'Adding full bibliography for 7160065.cif.'
_cod_database_code 7160065
_olex2_refinement_description
;
1. Fixed Uiso
 At 1.2 times of:
  All C(H) groups, All C(H,H) groups
 At 1.5 times of:
  All C(H,H,H) groups
2.a Secondary CH2 refined with riding coordinates:
 C12(H12a,H12b), C31(H31a,H31b), C50(H50a,H50b), C69(H69a,H69b)
2.b Aromatic/amide H refined with riding coordinates:
 C10(H10), C9(H9), C8(H8), C7(H7), C19(H19), C18(H18), C16(H16), C15(H15),
 C26(H26), C27(H27), C28(H28), C29(H29), C38(H38), C37(H37), C35(H35), C34(H34),
  C48(H48), C47(H47), C46(H46), C45(H45), C57(H57), C56(H56), C54(H54),
 C53(H53), C67(H67), C66(H66), C65(H65), C64(H64), C76(H76), C75(H75), C73(H73),
  C72(H72)
2.c Idealised Me refined as rotating group:
 C13(H13a,H13b,H13c), C32(H32a,H32b,H32c), C51(H51a,H51b,H51c), C70(H70a,H70b,
 H70c)
;
_olex2_submission_special_instructions 'No special instructions were received'

loop_
_space_group_symop_id
_space_group_symop_operation_xyz
1 x,y,z
2 -x,-y,-z

loop_
_atom_site_label
_atom_site_type_symbol
_atom_site_fract_x
_atom_site_fract_y
_atom_site_fract_z
_atom_site_U_iso_or_equiv
_atom_site_adp_type
_atom_site_occupancy
_atom_site_refinement_flags_posn
C1 C 1.2473(6) -0.7476(5) 0.81672(17) 0.0434(14) Uani 1.000000 .
C2 C 1.1213(5) -0.7660(5) 0.79281(17) 0.0423(14) Uani 1.000000 .
C3 C 1.0343(5) -0.6718(5) 0.81512(17) 0.0473(14) Uani 1.000000 .
C4 C 1.1042(5) -0.6142(5) 0.85337(17) 0.0410(13) Uani 1.000000 .
C5 C 1.0973(5) -0.5279(5) 0.88810(16) 0.0400(13) Uani 1.000000 .
C6 C 1.2228(5) -0.5201(5) 0.90768(16) 0.0411(13) Uani 1.000000 .
C7 C 1.2787(6) -0.4408(5) 0.94033(17) 0.0569(16) Uani 1.000000 .
C8 C 1.4037(6) -0.4555(6) 0.9498(2) 0.0661(17) Uani 1.000000 .
C9 C 1.4776(6) -0.5450(6) 0.92801(19) 0.0620(17) Uani 1.000000 .
C10 C 1.4256(5) -0.6215(5) 0.89567(18) 0.0490(15) Uani 1.000000 .
C11 C 1.2996(5) -0.6065(5) 0.88544(16) 0.0401(13) Uani 1.000000 .
C12 C 1.1298(5) -0.7566(5) 0.74023(17) 0.0500(15) Uani 1.000000 .
C13 C 1.0703(5) -0.8934(5) 0.8049(2) 0.0638(17) Uani 1.000000 .
C14 C 0.9870(5) -0.4566(4) 0.90235(17) 0.0390(13) Uani 1.000000 .
C15 C 0.8894(5) -0.4316(5) 0.87153(18) 0.0517(15) Uani 1.000000 .
C16 C 0.7868(5) -0.3636(5) 0.88497(19) 0.0546(15) Uani 1.000000 .
C17 C 0.7808(5) -0.3192(5) 0.9299(2) 0.0530(15) Uani 1.000000 .
C18 C 0.8730(6) -0.3445(5) 0.96144(19) 0.0560(16) Uani 1.000000 .
C19 C 0.9758(5) -0.4124(5) 0.94796(17) 0.0513(15) Uani 1.000000 .
Cl1 Cl 0.65619(16) -0.22592(17) 0.94618(6) 0.0902(6) Uani 1.000000 .
N1 N 1.2257(4) -0.6643(4) 0.85257(14) 0.0413(11) Uani 1.000000 .
N2 N 1.1596(4) -0.6307(5) 0.72329(18) 0.0515(12) Uani 1.000000 .
O1 O 1.3470(4) -0.7939(4) 0.80804(12) 0.0581(11) Uani 1.000000 .
O2 O 0.9280(4) -0.6510(4) 0.80199(13) 0.0732(13) Uani 1.000000 .
O3 O 1.1927(4) -0.5542(4) 0.75176(14) 0.0704(12) Uani 1.000000 .
O4 O 1.1517(4) -0.6120(4) 0.68173(14) 0.0762(13) Uani 1.000000 .
C20 C 1.2527(5) -0.2461(5) 0.81658(17) 0.0435(14) Uani 1.000000 .
C21 C 1.3782(5) -0.2656(5) 0.79269(16) 0.0413(13) Uani 1.000000 .
C22 C 1.4660(5) -0.1716(5) 0.81520(18) 0.0466(14) Uani 1.000000 .
C23 C 1.3949(5) -0.1149(5) 0.85351(16) 0.0397(13) Uani 1.000000 .
C24 C 1.4024(5) -0.0281(5) 0.88779(16) 0.0401(13) Uani 1.000000 .
C25 C 1.2778(5) -0.0198(5) 0.90788(17) 0.0420(14) Uani 1.000000 .
C26 C 1.2203(6) 0.0587(5) 0.94041(18) 0.0561(16) Uani 1.000000 .
C27 C 1.0941(6) 0.0442(6) 0.9496(2) 0.0669(18) Uani 1.000000 .
C28 C 1.0218(6) -0.0462(6) 0.9278(2) 0.0640(17) Uani 1.000000 .
C29 C 1.0743(5) -0.1216(5) 0.89540(17) 0.0487(15) Uani 1.000000 .
C30 C 1.2003(5) -0.1056(5) 0.88580(16) 0.0420(14) Uani 1.000000 .
C31 C 1.3697(5) -0.2562(5) 0.74012(16) 0.0502(15) Uani 1.000000 .
C32 C 1.4289(5) -0.3933(5) 0.8051(2) 0.0663(18) Uani 1.000000 .
C33 C 1.5133(5) 0.0434(4) 0.90205(16) 0.0393(13) Uani 1.000000 .
C34 C 1.5241(5) 0.0868(5) 0.94766(18) 0.0491(15) Uani 1.000000 .
C35 C 1.6267(6) 0.1543(5) 0.96149(19) 0.0559(16) Uani 1.000000 .
C36 C 1.7190(5) 0.1811(5) 0.9296(2) 0.0540(15) Uani 1.000000 .
C37 C 1.7130(5) 0.1375(5) 0.8850(2) 0.0574(16) Uani 1.000000 .
C38 C 1.6114(5) 0.0688(5) 0.87145(17) 0.0484(15) Uani 1.000000 .
Cl2 Cl 1.84379(16) 0.27440(17) 0.94619(6) 0.0896(6) Uani 1.000000 .
N3 N 1.2746(4) -0.1647(4) 0.85254(13) 0.0409(11) Uani 1.000000 .
N4 N 1.3389(4) -0.1308(5) 0.72298(18) 0.0537(13) Uani 1.000000 .
O5 O 1.1535(3) -0.2934(3) 0.80804(11) 0.0560(10) Uani 1.000000 .
O6 O 1.5713(4) -0.1515(4) 0.80215(14) 0.0750(13) Uani 1.000000 .
O7 O 1.3071(4) -0.0542(4) 0.75154(14) 0.0711(12) Uani 1.000000 .
O8 O 1.3488(4) -0.1120(4) 0.68145(14) 0.0750(13) Uani 1.000000 .
C39 C 1.7521(5) -0.2462(5) 0.68329(17) 0.0440(14) Uani 1.000000 .
C40 C 1.8787(5) -0.2663(5) 0.70744(17) 0.0442(14) Uani 1.000000 .
C41 C 1.9650(6) -0.1711(5) 0.68492(18) 0.0488(15) Uani 1.000000 .
C42 C 1.8957(5) -0.1142(5) 0.64643(16) 0.0403(13) Uani 1.000000 .
C43 C 1.9031(5) -0.0271(5) 0.61237(15) 0.0383(13) Uani 1.000000 .
C44 C 1.7780(5) -0.0201(5) 0.59191(16) 0.0425(14) Uani 1.000000 .
C45 C 1.7212(6) 0.0594(5) 0.55985(18) 0.0563(16) Uani 1.000000 .
C46 C 1.5951(6) 0.0450(6) 0.55025(19) 0.0679(18) Uani 1.000000 .
C47 C 1.5240(6) -0.0452(6) 0.57187(19) 0.0637(17) Uani 1.000000 .
C48 C 1.5747(5) -0.1220(5) 0.60455(18) 0.0523(15) Uani 1.000000 .
C49 C 1.7009(5) -0.1063(5) 0.61424(16) 0.0409(13) Uani 1.000000 .
C50 C 1.8696(5) -0.2564(5) 0.75968(17) 0.0511(15) Uani 1.000000 .
C51 C 1.9290(5) -0.3940(5) 0.6950(2) 0.0642(17) Uani 1.000000 .
C52 C 2.0124(5) 0.0444(4) 0.59788(16) 0.0395(13) Uani 1.000000 .
C53 C 2.1108(5) 0.0685(5) 0.62855(18) 0.0493(15) Uani 1.000000 .
C54 C 2.2123(5) 0.1376(5) 0.61489(19) 0.0565(16) Uani 1.000000 .
C55 C 2.2193(5) 0.1812(5) 0.5701(2) 0.0541(15) Uani 1.000000 .
C56 C 2.1261(6) 0.1548(5) 0.53826(19) 0.0552(16) Uani 1.000000 .
C57 C 2.0243(5) 0.0877(5) 0.55249(18) 0.0513(15) Uani 1.000000 .
Cl3 Cl 2.34404(16) 0.27413(17) 0.55379(6) 0.0896(6) Uani 1.000000 .
N5 N 1.7747(4) -0.1642(4) 0.64737(13) 0.0424(11) Uani 1.000000 .
N6 N 1.8392(4) -0.1309(5) 0.77681(18) 0.0522(13) Uani 1.000000 .
O9 O 1.6530(4) -0.2936(3) 0.69196(12) 0.0584(11) Uani 1.000000 .
O10 O 2.0711(4) -0.1515(4) 0.69772(13) 0.0718(13) Uani 1.000000 .
O11 O 1.8079(4) -0.0538(4) 0.74841(14) 0.0699(12) Uani 1.000000 .
O12 O 1.8488(4) -0.1120(4) 0.81845(15) 0.0766(13) Uani 1.000000 .
C58 C 1.7471(6) 0.2539(5) 0.68319(17) 0.0443(14) Uani 1.000000 .
C59 C 1.6217(5) 0.2336(5) 0.70722(17) 0.0422(14) Uani 1.000000 .
C60 C 1.5340(5) 0.3285(5) 0.68511(18) 0.0490(15) Uani 1.000000 .
C61 C 1.6044(5) 0.3857(5) 0.64629(17) 0.0443(14) Uani 1.000000 .
C62 C 1.5969(5) 0.4727(5) 0.61214(16) 0.0386(13) Uani 1.000000 .
C63 C 1.7223(5) 0.4806(5) 0.59228(16) 0.0406(13) Uani 1.000000 .
C64 C 1.7802(6) 0.5591(5) 0.55969(17) 0.0574(16) Uani 1.000000 .
C65 C 1.9049(6) 0.5439(6) 0.55042(19) 0.0663(17) Uani 1.000000 .
C66 C 1.9770(6) 0.4539(6) 0.5722(2) 0.0652(17) Uani 1.000000 .
C67 C 1.9245(5) 0.3774(5) 0.60470(17) 0.0492(15) Uani 1.000000 .
C68 C 1.7992(5) 0.3942(5) 0.61452(16) 0.0419(14) Uani 1.000000 .
C69 C 1.6300(5) 0.2438(5) 0.75975(17) 0.0498(15) Uani 1.000000 .
C70 C 1.5710(5) 0.1062(5) 0.6951(2) 0.0669(18) Uani 1.000000 .
C71 C 1.4865(5) 0.5436(4) 0.59786(16) 0.0397(13) Uani 1.000000 .
C72 C 1.4760(5) 0.5865(5) 0.55229(17) 0.0481(15) Uani 1.000000 .
C73 C 1.3737(6) 0.6557(5) 0.53879(19) 0.0559(16) Uani 1.000000 .
C74 C 1.2816(5) 0.6816(5) 0.5700(2) 0.0542(15) Uani 1.000000 .
C75 C 1.2871(5) 0.6371(5) 0.61476(19) 0.0580(16) Uani 1.000000 .
C76 C 1.3888(5) 0.5688(5) 0.62855(17) 0.0459(14) Uani 1.000000 .
Cl4 Cl 1.15613(16) 0.77422(17) 0.55379(6) 0.0903(6) Uani 1.000000 .
N7 N 1.7252(4) 0.3357(4) 0.64726(13) 0.0396(11) Uani 1.000000 .
N8 N 1.6600(4) 0.3697(5) 0.77653(18) 0.0517(12) Uani 1.000000 .
O13 O 1.8465(4) 0.2065(3) 0.69193(11) 0.0546(10) Uani 1.000000 .
O14 O 1.4279(4) 0.3492(4) 0.69796(13) 0.0715(13) Uani 1.000000 .
O15 O 1.6926(4) 0.4461(4) 0.74839(14) 0.0729(13) Uani 1.000000 .
O16 O 1.6515(4) 0.3884(4) 0.81837(15) 0.0741(13) Uani 1.000000 .
H10 H 1.4733(5) -0.6815(5) 0.88108(18) 0.0588(17) Uiso 1.000000 R
H9 H 1.5621(6) -0.5523(6) 0.93553(19) 0.074(2) Uiso 1.000000 R
H8 H 1.4410(6) -0.4042(6) 0.9715(2) 0.079(2) Uiso 1.000000 R
H7 H 1.2320(6) -0.3803(5) 0.95501(17) 0.0683(19) Uiso 1.000000 R
H19 H 1.0388(5) -0.4291(5) 0.96948(17) 0.0615(18) Uiso 1.000000 R
H18 H 0.8666(6) -0.3160(5) 0.99187(19) 0.0672(19) Uiso 1.000000 R
H16 H 0.7224(5) -0.3476(5) 0.86399(19) 0.0655(19) Uiso 1.000000 R
H15 H 0.8935(5) -0.4615(5) 0.84126(18) 0.0620(18) Uiso 1.000000 R
H26 H 1.2664(6) 0.1189(5) 0.95540(18) 0.0673(19) Uiso 1.000000 R
H27 H 1.0557(6) 0.0960(6) 0.9709(2) 0.080(2) Uiso 1.000000 R
H28 H 0.9376(6) -0.0547(6) 0.9355(2) 0.077(2) Uiso 1.000000 R
H29 H 1.0275(5) -0.1812(5) 0.88040(17) 0.0585(18) Uiso 1.000000 R
H38 H 1.6082(5) 0.0388(5) 0.84119(17) 0.0581(17) Uiso 1.000000 R
H37 H 1.7772(5) 0.1541(5) 0.8639(2) 0.0689(19) Uiso 1.000000 R
H35 H 1.6333(6) 0.1813(5) 0.99210(19) 0.0671(19) Uiso 1.000000 R
H34 H 1.4610(5) 0.0700(5) 0.96910(18) 0.0589(18) Uiso 1.000000 R
H48 H 1.5271(5) -0.1816(5) 0.61945(18) 0.0628(18) Uiso 1.000000 R
H47 H 1.4400(6) -0.0534(6) 0.56393(19) 0.076(2) Uiso 1.000000 R
H46 H 1.5570(6) 0.0969(6) 0.52879(19) 0.081(2) Uiso 1.000000 R
H45 H 1.7674(6) 0.1207(5) 0.54531(18) 0.0675(19) Uiso 1.000000 R
H57 H 1.9614(5) 0.0706(5) 0.53108(18) 0.0616(18) Uiso 1.000000 R
H56 H 2.1323(6) 0.1820(5) 0.50760(19) 0.0663(19) Uiso 1.000000 R
H54 H 2.2759(5) 0.1547(5) 0.63601(19) 0.0678(19) Uiso 1.000000 R
H53 H 2.1078(5) 0.0373(5) 0.65873(18) 0.0591(18) Uiso 1.000000 R
H67 H 1.9713(5) 0.3169(5) 0.61947(17) 0.0591(18) Uiso 1.000000 R
H66 H 2.0613(6) 0.4457(6) 0.5646(2) 0.078(2) Uiso 1.000000 R
H65 H 1.9431(6) 0.5955(6) 0.52884(19) 0.080(2) Uiso 1.000000 R
H64 H 1.7343(6) 0.6200(5) 0.54475(17) 0.0689(19) Uiso 1.000000 R
H76 H 1.3925(5) 0.5390(5) 0.65892(17) 0.0550(17) Uiso 1.000000 R
H75 H 1.2224(5) 0.6532(5) 0.63563(19) 0.0696(19) Uiso 1.000000 R
H73 H 1.3680(6) 0.6845(5) 0.50832(19) 0.0670(19) Uiso 1.000000 R
H72 H 1.5385(5) 0.5685(5) 0.53073(17) 0.0577(17) Uiso 1.000000 R
H12a H 1.1941(5) -0.8124(5) 0.72927(17) 0.0600(18) Uiso 1.000000 R
H12b H 1.0507(5) -0.7820(5) 0.72684(17) 0.0600(18) Uiso 1.000000 R
H13a H 1.1276(16) -0.9546(5) 0.7939(11) 0.096(3) Uiso 1.000000 GR
H13b H 1.061(3) -0.9009(12) 0.8381(2) 0.096(3) Uiso 1.000000 GR
H13c H 0.9902(15) -0.9044(12) 0.7904(10) 0.096(3) Uiso 1.000000 GR
H31a H 1.4491(5) -0.2814(5) 0.72673(16) 0.0603(18) Uiso 1.000000 R
H31b H 1.3060(5) -0.3123(5) 0.72921(16) 0.0603(18) Uiso 1.000000 R
H32a H 1.437(3) -0.4006(12) 0.8384(2) 0.099(3) Uiso 1.000000 GR
H32b H 1.3722(16) -0.4544(5) 0.7939(10) 0.099(3) Uiso 1.000000 GR
H32c H 1.5096(15) -0.4045(13) 0.7909(10) 0.099(3) Uiso 1.000000 GR
H50a H 1.8055(5) -0.3123(5) 0.77067(17) 0.0613(18) Uiso 1.000000 R
H50b H 1.9487(5) -0.2821(5) 0.77319(17) 0.0613(18) Uiso 1.000000 R
H51a H 1.8710(16) -0.4550(5) 0.7057(11) 0.096(3) Uiso 1.000000 GR
H51b H 1.938(3) -0.4002(12) 0.6618(2) 0.096(3) Uiso 1.000000 GR
H51c H 2.0087(15) -0.4065(13) 0.7097(10) 0.096(3) Uiso 1.000000 GR
H69a H 1.6940(5) 0.1878(5) 0.77092(17) 0.0598(18) Uiso 1.000000 R
H69b H 1.5507(5) 0.2185(5) 0.77321(17) 0.0598(18) Uiso 1.000000 R
H70a H 1.565(3) 0.0984(12) 0.6619(2) 0.100(3) Uiso 1.000000 GR
H70b H 1.6272(17) 0.0448(5) 0.7070(11) 0.100(3) Uiso 1.000000 GR
H70c H 1.4898(15) 0.0957(13) 0.7090(10) 0.100(3) Uiso 1.000000 GR

loop_
_atom_site_aniso_label
_atom_site_aniso_U_11
_atom_site_aniso_U_22
_atom_site_aniso_U_33
_atom_site_aniso_U_12
_atom_site_aniso_U_13
_atom_site_aniso_U_23
C1 0.045(4) 0.044(4) 0.041(3) -0.001(3) 0.001(3) 0.003(3)
C2 0.038(4) 0.041(4) 0.048(3) 0.001(3) -0.000(3) -0.009(3)
C3 0.037(4) 0.056(4) 0.049(3) -0.000(3) -0.002(3) -0.010(3)
C4 0.033(4) 0.046(4) 0.044(3) 0.004(3) 0.002(3) -0.003(3)
C5 0.042(4) 0.041(4) 0.036(3) 0.004(3) 0.004(3) 0.006(3)
C6 0.040(4) 0.046(4) 0.038(3) 0.002(3) -0.006(3) -0.002(3)
C7 0.062(5) 0.061(5) 0.048(3) -0.002(3) -0.005(3) -0.008(3)
C8 0.060(5) 0.079(5) 0.060(4) -0.009(4) -0.012(4) -0.015(3)
C9 0.049(4) 0.082(5) 0.056(4) 0.001(4) -0.014(3) -0.004(3)
C10 0.044(4) 0.051(4) 0.052(3) 0.006(3) -0.006(3) 0.004(3)
C11 0.039(4) 0.047(4) 0.035(3) 0.002(3) -0.003(3) 0.003(3)
C12 0.041(4) 0.046(4) 0.064(4) 0.003(3) -0.000(3) -0.016(3)
C13 0.057(4) 0.046(4) 0.087(4) -0.004(3) 0.006(3) -0.001(3)
C14 0.038(4) 0.037(4) 0.042(3) 0.004(3) -0.001(3) 0.005(3)
C15 0.049(4) 0.056(4) 0.049(3) 0.007(3) 0.001(3) -0.009(3)
C16 0.046(4) 0.065(4) 0.053(4) 0.010(3) -0.006(3) -0.005(3)
C17 0.044(4) 0.048(4) 0.067(4) 0.005(3) 0.016(3) -0.004(3)
C18 0.061(4) 0.056(4) 0.051(4) 0.004(3) 0.020(3) -0.006(3)
C19 0.060(4) 0.057(4) 0.037(3) -0.001(3) 0.006(3) -0.001(3)
Cl1 0.0711(13) 0.0892(14) 0.1102(13) 0.0297(10) 0.0150(10) -0.0293(11)
N1 0.032(3) 0.048(3) 0.044(3) 0.005(2) -0.001(2) -0.004(2)
N2 0.038(3) 0.066(4) 0.051(3) 0.010(3) -0.002(2) 0.002(3)
O1 0.041(3) 0.067(3) 0.067(2) 0.015(2) -0.001(2) -0.013(2)
O2 0.036(3) 0.096(4) 0.087(3) 0.017(2) -0.017(2) -0.042(2)
O3 0.090(3) 0.055(3) 0.066(3) -0.008(2) -0.007(2) -0.009(2)
O4 0.077(3) 0.098(4) 0.053(3) 0.005(2) -0.009(2) 0.007(2)
C20 0.042(4) 0.049(4) 0.039(3) -0.005(3) -0.003(3) 0.003(3)
C21 0.036(3) 0.037(4) 0.051(3) -0.002(3) 0.004(3) -0.005(3)
C22 0.031(4) 0.053(4) 0.055(3) 0.002(3) -0.001(3) -0.006(3)
C23 0.032(4) 0.045(4) 0.042(3) -0.001(3) -0.000(3) -0.001(3)
C24 0.036(4) 0.046(4) 0.039(3) -0.001(3) -0.003(3) -0.002(3)
C25 0.041(4) 0.041(4) 0.044(3) 0.002(3) -0.001(3) 0.003(3)
C26 0.055(4) 0.057(4) 0.057(4) 0.001(3) 0.007(3) -0.013(3)
C27 0.063(5) 0.074(5) 0.064(4) 0.014(4) 0.024(3) -0.010(3)
C28 0.046(4) 0.076(5) 0.070(4) -0.003(4) 0.013(3) -0.005(4)
C29 0.045(4) 0.054(4) 0.048(3) -0.002(3) 0.006(3) 0.002(3)
C30 0.043(4) 0.047(4) 0.036(3) 0.005(3) 0.006(3) 0.001(3)
C31 0.051(4) 0.050(4) 0.050(4) -0.004(3) 0.003(3) -0.013(3)
C32 0.054(4) 0.056(4) 0.089(4) 0.002(3) -0.006(3) -0.010(3)
C33 0.043(4) 0.039(4) 0.036(3) 0.002(3) -0.007(3) 0.003(2)
C34 0.050(4) 0.049(4) 0.048(4) -0.002(3) -0.004(3) 0.000(3)
C35 0.069(5) 0.054(4) 0.045(3) -0.001(3) -0.011(3) -0.005(3)
C36 0.050(4) 0.044(4) 0.068(4) -0.010(3) -0.016(3) -0.009(3)
C37 0.050(4) 0.061(4) 0.061(4) -0.015(3) -0.000(3) -0.003(3)
C38 0.051(4) 0.051(4) 0.044(3) -0.010(3) -0.003(3) -0.003(3)
Cl2 0.0717(13) 0.0889(14) 0.1085(13) -0.0284(10) -0.0145(10) -0.0271(10)
N3 0.034(3) 0.047(3) 0.042(3) -0.003(2) 0.002(2) -0.005(2)
N4 0.045(3) 0.061(4) 0.055(4) -0.012(3) 0.006(3) -0.005(3)
O5 0.040(3) 0.066(3) 0.062(2) -0.018(2) -0.003(2) -0.0109(19)
O6 0.041(3) 0.093(4) 0.092(3) -0.017(2) 0.016(2) -0.044(2)
O7 0.090(3) 0.056(3) 0.067(3) 0.005(2) 0.004(2) -0.007(2)
O8 0.075(3) 0.101(4) 0.049(3) -0.008(2) 0.009(2) 0.008(2)
C39 0.040(4) 0.044(4) 0.048(3) -0.001(3) -0.001(3) -0.003(3)
C40 0.036(4) 0.049(4) 0.048(3) -0.004(3) 0.000(3) 0.007(3)
C41 0.041(4) 0.053(4) 0.052(3) -0.003(3) -0.001(3) 0.007(3)
C42 0.034(4) 0.042(4) 0.044(3) -0.000(3) -0.003(3) -0.001(3)
C43 0.043(4) 0.038(4) 0.034(3) 0.001(3) -0.000(3) -0.005(3)
C44 0.044(4) 0.042(4) 0.041(3) -0.000(3) 0.002(3) -0.001(3)
C45 0.052(4) 0.060(4) 0.057(4) 0.001(3) -0.008(3) 0.010(3)
C46 0.069(5) 0.073(5) 0.061(4) 0.005(4) -0.020(4) 0.016(3)
C47 0.052(4) 0.079(5) 0.060(4) -0.006(4) -0.015(3) 0.000(4)
C48 0.047(4) 0.059(4) 0.051(3) -0.006(3) -0.010(3) -0.004(3)
C49 0.039(4) 0.048(4) 0.036(3) -0.000(3) -0.005(3) -0.001(3)
C50 0.042(4) 0.056(4) 0.055(4) -0.003(3) -0.007(3) 0.013(3)
C51 0.059(4) 0.047(4) 0.087(4) 0.006(3) 0.007(3) 0.002(3)
C52 0.041(4) 0.036(4) 0.041(3) -0.004(3) 0.001(3) -0.005(3)
C53 0.048(4) 0.052(4) 0.047(3) -0.008(3) 0.004(3) 0.005(3)
C54 0.049(4) 0.062(4) 0.058(4) -0.011(3) -0.000(3) -0.001(3)
C55 0.052(4) 0.044(4) 0.067(4) -0.007(3) 0.017(3) 0.008(3)
C56 0.064(4) 0.053(4) 0.049(3) -0.002(3) 0.012(3) 0.009(3)
C57 0.052(4) 0.054(4) 0.048(4) -0.006(3) -0.004(3) 0.001(3)
Cl3 0.0715(12) 0.0886(14) 0.1087(13) -0.0291(10) 0.0127(10) 0.0276(10)
N5 0.038(3) 0.046(3) 0.044(3) -0.003(2) -0.002(2) 0.006(2)
N6 0.040(3) 0.062(4) 0.054(3) -0.010(3) -0.001(2) 0.005(3)
O9 0.043(3) 0.066(3) 0.066(2) -0.011(2) -0.001(2) 0.010(2)
O10 0.042(3) 0.089(3) 0.084(3) -0.018(2) -0.018(2) 0.040(2)
O11 0.090(3) 0.052(3) 0.067(3) 0.007(2) -0.004(2) 0.006(2)
O12 0.078(3) 0.104(4) 0.049(3) -0.007(3) -0.008(2) -0.008(2)
C58 0.042(4) 0.045(4) 0.046(3) 0.004(3) -0.001(3) -0.004(3)
C59 0.038(3) 0.037(4) 0.051(3) -0.001(3) 0.004(3) 0.006(3)
C60 0.038(4) 0.051(4) 0.059(4) 0.006(3) -0.001(3) 0.008(3)
C61 0.034(4) 0.052(4) 0.047(3) 0.006(3) 0.001(3) 0.002(3)
C62 0.039(4) 0.038(4) 0.039(3) 0.001(3) -0.002(3) -0.003(3)
C63 0.042(4) 0.042(4) 0.038(3) 0.005(3) -0.001(3) -0.002(3)
C64 0.060(5) 0.062(5) 0.051(3) -0.005(3) 0.006(3) 0.010(3)
C65 0.061(5) 0.077(5) 0.062(4) -0.001(4) 0.019(3) 0.013(3)
C66 0.043(4) 0.086(5) 0.067(4) 0.007(4) 0.012(3) 0.001(4)
C67 0.052(4) 0.052(4) 0.044(3) 0.009(3) 0.012(3) -0.004(3)
C68 0.034(4) 0.052(4) 0.040(3) -0.001(3) 0.006(3) -0.007(3)
C69 0.042(4) 0.052(4) 0.055(4) 0.007(3) 0.005(3) 0.012(3)
C70 0.059(4) 0.055(4) 0.086(4) -0.005(3) -0.009(3) 0.009(3)
C71 0.042(4) 0.035(3) 0.042(3) -0.002(3) -0.004(3) -0.002(3)
C72 0.055(4) 0.049(4) 0.040(3) 0.006(3) -0.000(3) -0.003(3)
C73 0.064(4) 0.057(4) 0.047(3) 0.003(3) -0.010(3) 0.004(3)
C74 0.048(4) 0.044(4) 0.070(4) 0.008(3) -0.014(3) 0.008(3)
C75 0.047(4) 0.067(5) 0.060(4) 0.015(3) 0.008(3) 0.005(3)
C76 0.051(4) 0.047(4) 0.040(3) 0.006(3) 0.000(3) 0.005(3)
Cl4 0.0708(13) 0.0891(14) 0.1107(13) 0.0289(10) -0.0119(10) 0.0272(11)
N7 0.033(3) 0.041(3) 0.044(3) 0.005(2) 0.002(2) 0.004(2)
N8 0.035(3) 0.063(4) 0.057(3) 0.010(3) 0.000(2) -0.002(3)
O13 0.040(3) 0.065(3) 0.059(2) 0.011(2) 0.004(2) 0.0095(19)
O14 0.040(3) 0.090(3) 0.084(3) 0.017(2) 0.015(2) 0.039(2)
O15 0.096(4) 0.054(3) 0.068(3) -0.010(2) 0.013(2) 0.011(2)
O16 0.073(3) 0.096(4) 0.054(3) 0.007(2) 0.008(2) -0.009(2)

loop_
_atom_type_symbol
_atom_type_scat_dispersion_real
_atom_type_scat_dispersion_imag
_atom_type_scat_Cromer_Mann_a1
_atom_type_scat_Cromer_Mann_a2
_atom_type_scat_Cromer_Mann_a3
_atom_type_scat_Cromer_Mann_a4
_atom_type_scat_Cromer_Mann_b1
_atom_type_scat_Cromer_Mann_b2
_atom_type_scat_Cromer_Mann_b3
_atom_type_scat_Cromer_Mann_b4
_atom_type_scat_Cromer_Mann_c
_atom_type_scat_source
_atom_type_scat_dispersion_source
C 0.00313 0.00162 2.31000 1.02000 1.58860 0.86500 20.84390 10.20750 0.56870 51.65120 0.21560 'International Tables Volume C Table 6.1.1.4 (pp. 500-502)' 'Brennan, Cowan, Rev. Sci. Instrum., 1992, 63, 850'
Cl 0.14908 0.15974 11.46040 7.19640 6.25560 1.64550 0.01040 1.16620 18.51940 47.77840 -9.55740 'International Tables Volume C Table 6.1.1.4 (pp. 500-502)' 'Brennan, Cowan, Rev. Sci. Instrum., 1992, 63, 850'
H 0.00000 0.00000 0.49300 0.32291 0.14019 0.04081 10.51090 26.12570 3.14236 57.79970 0.00304 'International Tables Volume C Table 6.1.1.4 (pp. 500-502)' 'Brennan, Cowan, Rev. Sci. Instrum., 1992, 63, 850'
N 0.00612 0.00332 12.21260 3.13220 2.01250 1.16630 0.00570 9.89330 28.99750 0.58260 -11.52900 'International Tables Volume C Table 6.1.1.4 (pp. 500-502)' 'Brennan, Cowan, Rev. Sci. Instrum., 1992, 63, 850'
O 0.01085 0.00610 3.04850 2.28680 1.54630 0.86700 13.27710 5.70110 0.32390 32.90890 0.25080 'International Tables Volume C Table 6.1.1.4 (pp. 500-502)' 'Brennan, Cowan, Rev. Sci. Instrum., 1992, 63, 850'

loop_
_geom_angle_atom_site_label_1
_geom_angle_atom_site_label_2
_geom_angle_atom_site_label_3
_geom_angle
_geom_angle_site_symmetry_1
_geom_angle_site_symmetry_3
_geom_angle_publ_flag
N1 C1 C2 106.0(5) . . ?
O1 C1 C2 129.1(5) . . ?
O1 C1 N1 125.0(5) . . ?
C3 C2 C1 104.8(4) . . ?
C12 C2 C1 112.8(4) . . ?
C12 C2 C3 114.2(4) . . ?
C13 C2 C1 109.5(4) . . ?
C13 C2 C3 107.7(4) . . ?
C13 C2 C12 107.8(4) . . ?
C4 C3 C2 107.2(5) . . ?
O2 C3 C2 124.1(5) . . ?
O2 C3 C4 128.7(5) . . ?
C5 C4 C3 144.1(5) . . ?
N1 C4 C3 106.8(4) . . ?
N1 C4 C5 109.1(4) . . ?
C6 C5 C4 105.9(4) . . ?
C14 C5 C4 127.5(5) . . ?
C14 C5 C6 126.7(5) . . ?
C7 C6 C5 133.2(5) . . ?
C11 C6 C5 108.6(4) . . ?
C11 C6 C7 118.0(5) . . ?
C8 C7 C6 118.3(5) . . ?
H7 C7 C6 120.9(3) . . ?
H7 C7 C8 120.9(4) . . ?
C9 C8 C7 122.5(5) . . ?
H8 C8 C7 118.7(4) . . ?
H8 C8 C9 118.7(4) . . ?
C10 C9 C8 120.2(6) . . ?
H9 C9 C8 119.9(4) . . ?
H9 C9 C10 119.9(4) . . ?
C11 C10 C9 117.8(5) . . ?
H10 C10 C9 121.1(4) . . ?
H10 C10 C11 121.1(3) . . ?
C10 C11 C6 123.2(5) . . ?
N1 C11 C6 106.6(4) . . ?
N1 C11 C10 130.1(5) . . ?
N2 C12 C2 113.4(4) . . ?
H12a C12 C2 108.9(3) . . ?
H12a C12 N2 108.9(3) . . ?
H12b C12 C2 108.9(3) . . ?
H12b C12 N2 108.9(3) . . ?
H12b C12 H12a 107.7 . . ?
H13a C13 C2 109.5 . . ?
H13b C13 C2 109.5 . . ?
H13b C13 H13a 109.5 . . ?
H13c C13 C2 109.5 . . ?
H13c C13 H13a 109.5 . . ?
H13c C13 H13b 109.5 . . ?
C15 C14 C5 121.7(5) . . ?
C19 C14 C5 120.7(5) . . ?
C19 C14 C15 117.6(5) . . ?
C16 C15 C14 121.4(5) . . ?
H15 C15 C14 119.3(3) . . ?
H15 C15 C16 119.3(3) . . ?
C17 C16 C15 119.3(5) . . ?
H16 C16 C15 120.4(3) . . ?
H16 C16 C17 120.4(3) . . ?
C18 C17 C16 121.0(5) . . ?
Cl1 C17 C16 119.5(5) . . ?
Cl1 C17 C18 119.4(5) . . ?
C19 C18 C17 119.7(5) . . ?
H18 C18 C17 120.2(3) . . ?
H18 C18 C19 120.2(3) . . ?
C18 C19 C14 121.0(5) . . ?
H19 C19 C14 119.5(3) . . ?
H19 C19 C18 119.5(3) . . ?
C4 N1 C1 114.7(4) . . ?
C11 N1 C1 135.2(5) . . ?
C11 N1 C4 109.6(4) . . ?
O3 N2 C12 118.5(4) . . ?
O4 N2 C12 117.2(5) . . ?
O4 N2 O3 124.3(5) . . ?
N3 C20 C21 106.1(4) . . ?
O5 C20 C21 128.5(5) . . ?
O5 C20 N3 125.4(5) . . ?
C22 C21 C20 104.7(4) . . ?
C31 C21 C20 112.8(4) . . ?
C31 C21 C22 114.3(4) . . ?
C32 C21 C20 109.4(4) . . ?
C32 C21 C22 107.2(4) . . ?
C32 C21 C31 108.1(4) . . ?
C23 C22 C21 106.4(4) . . ?
O6 C22 C21 124.2(5) . . ?
O6 C22 C23 129.4(5) . . ?
C24 C23 C22 142.9(5) . . ?
N3 C23 C22 107.0(4) . . ?
N3 C23 C24 110.0(4) . . ?
C25 C24 C23 105.9(4) . . ?
C33 C24 C23 128.0(5) . . ?
C33 C24 C25 126.2(5) . . ?
C26 C25 C24 134.3(5) . . ?
C30 C25 C24 108.6(4) . . ?
C30 C25 C26 116.9(5) . . ?
C27 C26 C25 118.6(5) . . ?
H26 C26 C25 120.7(3) . . ?
H26 C26 C27 120.7(3) . . ?
C28 C27 C26 122.3(5) . . ?
H27 C27 C26 118.9(3) . . ?
H27 C27 C28 118.9(3) . . ?
C29 C28 C27 120.4(5) . . ?
H28 C28 C27 119.8(3) . . ?
H28 C28 C29 119.8(4) . . ?
C30 C29 C28 117.2(5) . . ?
H29 C29 C28 121.4(4) . . ?
H29 C29 C30 121.4(3) . . ?
C29 C30 C25 124.6(5) . . ?
N3 C30 C25 106.5(4) . . ?
N3 C30 C29 128.8(5) . . ?
N4 C31 C21 113.6(4) . . ?
H31a C31 C21 108.8(3) . . ?
H31a C31 N4 108.8(3) . . ?
H31b C31 C21 108.8(3) . . ?
H31b C31 N4 108.8(3) . . ?
H31b C31 H31a 107.7 . . ?
H32a C32 C21 109.5 . . ?
H32b C32 C21 109.5 . . ?
H32b C32 H32a 109.5 . . ?
H32c C32 C21 109.5 . . ?
H32c C32 H32a 109.5 . . ?
H32c C32 H32b 109.5 . . ?
C34 C33 C24 120.5(5) . . ?
C38 C33 C24 122.2(4) . . ?
C38 C33 C34 117.3(5) . . ?
C35 C34 C33 121.3(5) . . ?
H34 C34 C33 119.3(3) . . ?
H34 C34 C35 119.3(3) . . ?
C36 C35 C34 119.4(5) . . ?
H35 C35 C34 120.3(3) . . ?
H35 C35 C36 120.3(3) . . ?
C37 C36 C35 120.8(5) . . ?
Cl2 C36 C35 119.4(5) . . ?
Cl2 C36 C37 119.8(5) . . ?
C38 C37 C36 119.6(5) . . ?
H37 C37 C36 120.2(3) . . ?
H37 C37 C38 120.2(3) . . ?
C37 C38 C33 121.5(5) . . ?
H38 C38 C33 119.2(3) . . ?
H38 C38 C37 119.2(3) . . ?
C23 N3 C20 115.1(4) . . ?
C30 N3 C20 135.3(4) . . ?
C30 N3 C23 108.9(4) . . ?
O7 N4 C31 118.1(5) . . ?
O8 N4 C31 117.2(5) . . ?
O8 N4 O7 124.7(5) . . ?
N5 C39 C40 105.9(4) . . ?
O9 C39 C40 128.3(5) . . ?
O9 C39 N5 125.8(5) . . ?
C41 C40 C39 104.1(4) . . ?
C50 C40 C39 112.5(4) . . ?
C50 C40 C41 114.0(4) . . ?
C51 C40 C39 109.2(4) . . ?
C51 C40 C41 108.1(4) . . ?
C51 C40 C50 108.7(4) . . ?
C42 C41 C40 107.4(5) . . ?
O10 C41 C40 123.8(5) . . ?
O10 C41 C42 128.7(5) . . ?
C43 C42 C41 143.4(5) . . ?
N5 C42 C41 106.6(4) . . ?
N5 C42 C43 109.8(4) . . ?
C44 C43 C42 105.6(4) . . ?
C52 C43 C42 128.4(5) . . ?
C52 C43 C44 126.0(4) . . ?
C45 C44 C43 133.6(5) . . ?
C49 C44 C43 108.6(4) . . ?
C49 C44 C45 117.4(5) . . ?
C46 C45 C44 118.7(5) . . ?
H45 C45 C44 120.7(3) . . ?
H45 C45 C46 120.7(3) . . ?
C47 C46 C45 121.7(5) . . ?
H46 C46 C45 119.2(3) . . ?
H46 C46 C47 119.2(4) . . ?
C48 C47 C46 121.5(6) . . ?
H47 C47 C46 119.2(4) . . ?
H47 C47 C48 119.2(3) . . ?
C49 C48 C47 116.4(5) . . ?
H48 C48 C47 121.8(3) . . ?
H48 C48 C49 121.8(3) . . ?
C48 C49 C44 124.2(5) . . ?
N5 C49 C44 106.5(4) . . ?
N5 C49 C48 129.2(5) . . ?
N6 C50 C40 114.2(4) . . ?
H50a C50 C40 108.7(3) . . ?
H50a C50 N6 108.7(3) . . ?
H50b C50 C40 108.7(3) . . ?
H50b C50 N6 108.7(3) . . ?
H50b C50 H50a 107.6 . . ?
H51a C51 C40 109.5 . . ?
H51b C51 C40 109.5 . . ?
H51b C51 H51a 109.5 . . ?
H51c C51 C40 109.5 . . ?
H51c C51 H51a 109.5 . . ?
H51c C51 H51b 109.5 . . ?
C53 C52 C43 121.6(4) . . ?
C57 C52 C43 121.2(5) . . ?
C57 C52 C53 117.2(5) . . ?
C54 C53 C52 121.2(5) . . ?
H53 C53 C52 119.4(3) . . ?
H53 C53 C54 119.4(3) . . ?
C55 C54 C53 119.9(5) . . ?
H54 C54 C53 120.1(3) . . ?
H54 C54 C55 120.1(3) . . ?
C56 C55 C54 120.5(5) . . ?
Cl3 C55 C54 119.7(5) . . ?
Cl3 C55 C56 119.8(4) . . ?
C57 C56 C55 119.1(5) . . ?
H56 C56 C55 120.4(3) . . ?
H56 C56 C57 120.4(3) . . ?
C56 C57 C52 122.0(5) . . ?
H57 C57 C52 119.0(3) . . ?
H57 C57 C56 119.0(3) . . ?
C42 N5 C39 115.3(4) . . ?
C49 N5 C39 134.8(4) . . ?
C49 N5 C42 109.4(4) . . ?
O11 N6 C50 118.3(5) . . ?
O12 N6 C50 117.6(5) . . ?
O12 N6 O11 124.1(5) . . ?
N7 C58 C59 106.4(5) . . ?
O13 C58 C59 128.1(5) . . ?
O13 C58 N7 125.4(5) . . ?
C60 C59 C58 104.6(4) . . ?
C69 C59 C58 112.8(4) . . ?
C69 C59 C60 113.3(4) . . ?
C70 C59 C58 109.9(4) . . ?
C70 C59 C60 107.7(4) . . ?
C70 C59 C69 108.4(4) . . ?
C61 C60 C59 106.6(5) . . ?
O14 C60 C59 124.8(5) . . ?
O14 C60 C61 128.6(5) . . ?
C62 C61 C60 143.3(5) . . ?
N7 C61 C60 106.8(4) . . ?
N7 C61 C62 109.8(4) . . ?
C63 C62 C61 105.5(4) . . ?
C71 C62 C61 127.8(5) . . ?
C71 C62 C63 126.7(5) . . ?
C64 C63 C62 134.2(5) . . ?
C68 C63 C62 108.6(4) . . ?
C68 C63 C64 117.0(5) . . ?
C65 C64 C63 118.8(5) . . ?
H64 C64 C63 120.6(3) . . ?
H64 C64 C65 120.6(3) . . ?
C66 C65 C64 122.3(5) . . ?
H65 C65 C64 118.8(3) . . ?
H65 C65 C66 118.8(3) . . ?
C67 C66 C65 120.5(5) . . ?
H66 C66 C65 119.7(3) . . ?
H66 C66 C67 119.7(4) . . ?
C68 C67 C66 117.0(5) . . ?
H67 C67 C66 121.5(4) . . ?
H67 C67 C68 121.5(3) . . ?
C67 C68 C63 124.3(5) . . ?
N7 C68 C63 106.6(4) . . ?
N7 C68 C67 129.1(5) . . ?
N8 C69 C59 113.8(4) . . ?
H69a C69 C59 108.8(3) . . ?
H69a C69 N8 108.8(3) . . ?
H69b C69 C59 108.8(3) . . ?
H69b C69 N8 108.8(3) . . ?
H69b C69 H69a 107.7 . . ?
H70a C70 C59 109.5 . . ?
H70b C70 C59 109.5 . . ?
H70b C70 H70a 109.5 . . ?
H70c C70 C59 109.5 . . ?
H70c C70 H70a 109.5 . . ?
H70c C70 H70b 109.5 . . ?
C72 C71 C62 120.2(5) . . ?
C76 C71 C62 122.0(4) . . ?
C76 C71 C72 117.8(5) . . ?
C73 C72 C71 120.6(5) . . ?
H72 C72 C71 119.7(3) . . ?
H72 C72 C73 119.7(3) . . ?
C74 C73 C72 120.1(5) . . ?
H73 C73 C72 120.0(3) . . ?
H73 C73 C74 120.0(3) . . ?
C75 C74 C73 120.7(5) . . ?
Cl4 C74 C73 120.2(4) . . ?
Cl4 C74 C75 119.1(5) . . ?
C76 C75 C74 119.6(5) . . ?
H75 C75 C74 120.2(3) . . ?
H75 C75 C76 120.2(3) . . ?
C75 C76 C71 121.1(5) . . ?
H76 C76 C71 119.4(3) . . ?
H76 C76 C75 119.4(3) . . ?
C61 N7 C58 115.0(4) . . ?
C68 N7 C58 135.0(5) . . ?
C68 N7 C61 109.4(4) . . ?
O15 N8 C69 118.8(5) . . ?
O16 N8 C69 117.2(5) . . ?
O16 N8 O15 123.9(5) . . ?

loop_
_geom_bond_atom_site_label_1
_geom_bond_atom_site_label_2
_geom_bond_distance
_geom_bond_site_symmetry_2
_geom_bond_publ_flag
C1 C2 1.525(7) . ?
C1 N1 1.395(6) . ?
C1 O1 1.203(6) . ?
C2 C3 1.527(7) . ?
C2 C12 1.514(7) . ?
C2 C13 1.535(7) . ?
C3 C4 1.472(7) . ?
C3 O2 1.216(6) . ?
C4 C5 1.377(7) . ?
C4 N1 1.406(6) . ?
C5 C6 1.455(7) . ?
C5 C14 1.469(7) . ?
C6 C7 1.412(7) . ?
C6 C11 1.404(7) . ?
C7 C8 1.370(7) . ?
C7 H7 0.9300 . ?
C8 C9 1.404(8) . ?
C8 H8 0.9300 . ?
C9 C10 1.371(7) . ?
C9 H9 0.9300 . ?
C10 C11 1.386(7) . ?
C10 H10 0.9300 . ?
C11 N1 1.385(6) . ?
C12 N2 1.493(7) . ?
C12 H12a 0.9700 . ?
C12 H12b 0.9700 . ?
C13 H13a 0.9600 . ?
C13 H13b 0.9600 . ?
C13 H13c 0.9600 . ?
C14 C15 1.392(7) . ?
C14 C19 1.401(7) . ?
C15 C16 1.378(7) . ?
C15 H15 0.9300 . ?
C16 C17 1.381(7) . ?
C16 H16 0.9300 . ?
C17 C18 1.364(7) . ?
C17 Cl1 1.738(6) . ?
C18 C19 1.380(7) . ?
C18 H18 0.9300 . ?
C19 H19 0.9300 . ?
N2 O3 1.224(5) . ?
N2 O4 1.212(5) . ?
C20 C21 1.518(7) . ?
C20 N3 1.386(6) . ?
C20 O5 1.205(6) . ?
C21 C22 1.538(7) . ?
C21 C31 1.514(6) . ?
C21 C32 1.538(7) . ?
C22 C23 1.473(7) . ?
C22 O6 1.203(6) . ?
C23 C24 1.372(7) . ?
C23 N3 1.396(6) . ?
C24 C25 1.451(7) . ?
C24 C33 1.479(7) . ?
C25 C26 1.409(7) . ?
C25 C30 1.406(7) . ?
C26 C27 1.381(7) . ?
C26 H26 0.9300 . ?
C27 C28 1.404(8) . ?
C27 H27 0.9300 . ?
C28 C29 1.364(7) . ?
C28 H28 0.9300 . ?
C29 C30 1.383(7) . ?
C29 H29 0.9300 . ?
C30 N3 1.399(6) . ?
C31 N4 1.492(7) . ?
C31 H31a 0.9700 . ?
C31 H31b 0.9700 . ?
C32 H32a 0.9600 . ?
C32 H32b 0.9600 . ?
C32 H32c 0.9600 . ?
C33 C34 1.398(6) . ?
C33 C38 1.393(6) . ?
C34 C35 1.381(7) . ?
C34 H34 0.9300 . ?
C35 C36 1.374(7) . ?
C35 H35 0.9300 . ?
C36 C37 1.370(7) . ?
C36 Cl2 1.746(5) . ?
C37 C38 1.378(7) . ?
C37 H37 0.9300 . ?
C38 H38 0.9300 . ?
N4 O7 1.221(5) . ?
N4 O8 1.212(5) . ?
C39 C40 1.534(7) . ?
C39 N5 1.385(6) . ?
C39 O9 1.204(6) . ?
C40 C41 1.533(7) . ?
C40 C50 1.506(7) . ?
C40 C51 1.538(7) . ?
C41 C42 1.465(7) . ?
C41 O10 1.210(6) . ?
C42 C43 1.365(6) . ?
C42 N5 1.403(6) . ?
C43 C44 1.460(7) . ?
C43 C52 1.466(7) . ?
C44 C45 1.401(7) . ?
C44 C49 1.405(7) . ?
C45 C46 1.383(7) . ?
C45 H45 0.9300 . ?
C46 C47 1.390(8) . ?
C46 H46 0.9300 . ?
C47 C48 1.368(7) . ?
C47 H47 0.9300 . ?
C48 C49 1.387(7) . ?
C48 H48 0.9300 . ?
C49 N5 1.385(6) . ?
C50 N6 1.495(7) . ?
C50 H50a 0.9700 . ?
C50 H50b 0.9700 . ?
C51 H51a 0.9600 . ?
C51 H51b 0.9600 . ?
C51 H51c 0.9600 . ?
C52 C53 1.396(6) . ?
C52 C57 1.389(6) . ?
C53 C54 1.378(7) . ?
C53 H53 0.9300 . ?
C54 C55 1.369(7) . ?
C54 H54 0.9300 . ?
C55 C56 1.384(7) . ?
C55 Cl3 1.739(5) . ?
C56 C57 1.373(7) . ?
C56 H56 0.9300 . ?
C57 H57 0.9300 . ?
N6 O11 1.216(5) . ?
N6 O12 1.217(5) . ?
C58 C59 1.521(7) . ?
C58 N7 1.383(6) . ?
C58 O13 1.206(6) . ?
C59 C60 1.532(7) . ?
C59 C69 1.514(7) . ?
C59 C70 1.538(7) . ?
C60 C61 1.480(7) . ?
C60 O14 1.211(6) . ?
C61 C62 1.366(7) . ?
C61 N7 1.399(6) . ?
C62 C63 1.456(7) . ?
C62 C71 1.467(7) . ?
C63 C64 1.410(7) . ?
C63 C68 1.402(7) . ?
C64 C65 1.367(7) . ?
C64 H64 0.9300 . ?
C65 C66 1.394(8) . ?
C65 H65 0.9300 . ?
C66 C67 1.371(7) . ?
C66 H66 0.9300 . ?
C67 C68 1.378(7) . ?
C67 H67 0.9300 . ?
C68 N7 1.382(6) . ?
C69 N8 1.497(7) . ?
C69 H69a 0.9700 . ?
C69 H69b 0.9700 . ?
C70 H70a 0.9600 . ?
C70 H70b 0.9600 . ?
C70 H70c 0.9600 . ?
C71 C72 1.392(6) . ?
C71 C76 1.391(6) . ?
C72 C73 1.382(7) . ?
C72 H72 0.9300 . ?
C73 C74 1.358(7) . ?
C73 H73 0.9300 . ?
C74 C75 1.374(7) . ?
C74 Cl4 1.739(6) . ?
C75 C76 1.374(7) . ?
C75 H75 0.9300 . ?
C76 H76 0.9300 . ?
N8 O15 1.211(5) . ?
N8 O16 1.221(5) . ?

loop_
_geom_torsion_atom_site_label_1
_geom_torsion_atom_site_label_2
_geom_torsion_atom_site_label_3
_geom_torsion_atom_site_label_4
_geom_torsion
_geom_torsion_site_symmetry_1
_geom_torsion_site_symmetry_2
_geom_torsion_site_symmetry_3
_geom_torsion_site_symmetry_4
_geom_torsion_publ_flag
C1 C2 C3 C4 -6.4(4) . . . . ?
C1 C2 C3 O2 173.0(4) . . . . ?
C1 C2 C12 N2 -67.8(5) . . . . ?
C1 N1 C4 C3 1.9(4) . . . . ?
C1 N1 C4 C5 -176.0(4) . . . . ?
C1 N1 C11 C6 172.2(6) . . . . ?
C1 N1 C11 C10 -5.6(7) . . . . ?
C2 C3 C4 C5 179.7(4) . . . . ?
C2 C3 C4 N1 3.1(4) . . . . ?
C2 C12 N2 O3 11.1(5) . . . . ?
C2 C12 N2 O4 -170.5(4) . . . . ?
C3 C4 C5 C6 -173.3(8) . . . . ?
C3 C4 C5 C14 6.0(9) . . . . ?
C3 C4 N1 C11 175.2(4) . . . . ?
C4 C5 C6 C7 172.2(4) . . . . ?
C4 C5 C6 C11 -2.8(4) . . . . ?
C4 C5 C14 C15 -26.1(6) . . . . ?
C4 C5 C14 C19 153.2(5) . . . . ?
C4 N1 C11 C6 0.9(4) . . . . ?
C4 N1 C11 C10 -176.9(4) . . . . ?
C5 C6 C7 C8 -177.0(6) . . . . ?
C5 C6 C11 C10 179.1(4) . . . . ?
C5 C6 C11 N1 1.1(4) . . . . ?
C5 C14 C15 C16 -179.3(5) . . . . ?
C5 C14 C19 C18 179.4(5) . . . . ?
C6 C7 C8 C9 0.7(6) . . . . ?
C6 C11 C10 C9 -2.2(6) . . . . ?
C7 C8 C9 C10 0.3(7) . . . . ?
C8 C9 C10 C11 0.4(7) . . . . ?
C9 C10 C11 N1 175.2(4) . . . . ?
C14 C15 C16 C17 0.0(6) . . . . ?
C14 C19 C18 C17 -0.3(6) . . . . ?
C15 C16 C17 C18 -1.7(6) . . . . ?
C15 C16 C17 Cl1 176.3(4) . . . . ?
C16 C17 C18 C19 1.8(6) . . . . ?
C20 C21 C22 C23 6.6(4) . . . . ?
C20 C21 C22 O6 -172.7(4) . . . . ?
C20 C21 C31 N4 67.1(4) . . . . ?
C20 N3 C23 C22 -2.5(4) . . . . ?
C20 N3 C23 C24 174.7(4) . . . . ?
C20 N3 C30 C25 -171.2(6) . . . . ?
C20 N3 C30 C29 6.7(7) . . . . ?
C21 C22 C23 C24 -178.6(4) . . . . ?
C21 C22 C23 N3 -2.9(4) . . . . ?
C21 C31 N4 O7 -9.8(5) . . . . ?
C21 C31 N4 O8 169.3(4) . . . . ?
C22 C23 C24 C25 173.0(8) . . . . ?
C22 C23 C24 C33 -7.1(9) . . . . ?
C22 C23 N3 C30 -174.9(4) . . . . ?
C23 C24 C25 C26 -172.3(4) . . . . ?
C23 C24 C25 C30 2.0(5) . . . . ?
C23 C24 C33 C34 -152.4(5) . . . . ?
C23 C24 C33 C38 26.7(6) . . . . ?
C23 N3 C30 C25 -1.0(4) . . . . ?
C23 N3 C30 C29 176.8(4) . . . . ?
C24 C25 C26 C27 175.9(6) . . . . ?
C24 C25 C30 C29 -178.6(4) . . . . ?
C24 C25 C30 N3 -0.6(4) . . . . ?
C24 C33 C34 C35 -179.6(5) . . . . ?
C24 C33 C38 C37 178.7(5) . . . . ?
C25 C26 C27 C28 0.3(6) . . . . ?
C25 C30 C29 C28 1.7(6) . . . . ?
C26 C27 C28 C29 -1.8(7) . . . . ?
C27 C28 C29 C30 0.8(7) . . . . ?
C28 C29 C30 N3 -175.8(4) . . . . ?
C33 C34 C35 C36 1.2(6) . . . . ?
C33 C38 C37 C36 0.6(6) . . . . ?
C34 C35 C36 C37 -2.8(7) . . . . ?
C34 C35 C36 Cl2 176.0(4) . . . . ?
C35 C36 C37 C38 2.0(7) . . . . ?
C39 C40 C41 C42 -7.4(4) . . . . ?
C39 C40 C41 O10 173.5(4) . . . . ?
C39 C40 C50 N6 -67.1(4) . . . . ?
C39 N5 C42 C41 2.1(5) . . . . ?
C39 N5 C42 C43 -174.5(5) . . . . ?
C39 N5 C49 C44 171.6(6) . . . . ?
C39 N5 C49 C48 -5.9(7) . . . . ?
C40 C41 C42 C43 178.2(4) . . . . ?
C40 C41 C42 N5 3.7(5) . . . . ?
C40 C50 N6 O11 10.0(5) . . . . ?
C40 C50 N6 O12 -169.2(4) . . . . ?
C41 C42 C43 C44 -172.7(8) . . . . ?
C41 C42 C43 C52 8.4(9) . . . . ?
C41 C42 N5 C49 174.9(4) . . . . ?
C42 C43 C44 C45 171.4(4) . . . . ?
C42 C43 C44 C49 -1.3(4) . . . . ?
C42 C43 C52 C53 -26.4(6) . . . . ?
C42 C43 C52 C57 151.4(5) . . . . ?
C42 N5 C49 C44 0.8(4) . . . . ?
C42 N5 C49 C48 -176.7(4) . . . . ?
C43 C44 C45 C46 -175.3(6) . . . . ?
C43 C44 C49 C48 177.9(4) . . . . ?
C43 C44 C49 N5 0.3(4) . . . . ?
C43 C52 C53 C54 -178.9(5) . . . . ?
C43 C52 C57 C56 -180.0(5) . . . . ?
C44 C45 C46 C47 0.6(6) . . . . ?
C44 C49 C48 C47 -1.8(6) . . . . ?
C45 C46 C47 C48 1.6(7) . . . . ?
C46 C47 C48 C49 -1.0(7) . . . . ?
C47 C48 C49 N5 175.3(4) . . . . ?
C52 C53 C54 C55 -1.8(6) . . . . ?
C52 C57 C56 C55 -0.6(6) . . . . ?
C53 C54 C55 C56 -1.0(7) . . . . ?
C53 C54 C55 Cl3 177.1(4) . . . . ?
C54 C55 C56 C57 2.2(7) . . . . ?
C58 C59 C60 C61 7.4(4) . . . . ?
C58 C59 C60 O14 -172.9(4) . . . . ?
C58 C59 C69 N8 66.7(5) . . . . ?
C58 N7 C61 C60 -2.0(4) . . . . ?
C58 N7 C61 C62 174.6(5) . . . . ?
C58 N7 C68 C63 -171.1(6) . . . . ?
C58 N7 C68 C67 7.5(7) . . . . ?
C59 C60 C61 C62 -178.4(4) . . . . ?
C59 C60 C61 N7 -3.7(4) . . . . ?
C59 C69 N8 O15 -10.6(5) . . . . ?
C59 C69 N8 O16 170.4(4) . . . . ?
C60 C61 C62 C63 172.1(8) . . . . ?
C60 C61 C62 C71 -8.3(9) . . . . ?
C60 C61 N7 C68 -174.3(4) . . . . ?
C61 C62 C63 C64 -172.6(4) . . . . ?
C61 C62 C63 C68 2.0(5) . . . . ?
C61 C62 C71 C72 -151.8(5) . . . . ?
C61 C62 C71 C76 27.4(6) . . . . ?
C61 N7 C68 C63 -1.0(4) . . . . ?
C61 N7 C68 C67 177.6(4) . . . . ?
C62 C63 C64 C65 176.6(6) . . . . ?
C62 C63 C68 C67 -179.3(4) . . . . ?
C62 C63 C68 N7 -0.6(4) . . . . ?
C62 C71 C72 C73 -178.5(5) . . . . ?
C62 C71 C76 C75 178.9(5) . . . . ?
C63 C64 C65 C66 -0.2(6) . . . . ?
C63 C68 C67 C66 2.5(6) . . . . ?
C64 C65 C66 C67 -0.9(7) . . . . ?
C65 C66 C67 C68 -0.1(7) . . . . ?
C66 C67 C68 N7 -175.9(4) . . . . ?
C71 C72 C73 C74 -0.5(6) . . . . ?
C71 C76 C75 C74 -0.2(6) . . . . ?
C72 C73 C74 C75 -1.7(7) . . . . ?
C72 C73 C74 Cl4 177.2(4) . . . . ?
C73 C74 C75 C76 2.0(6) . . . . ?
